data_2239720
loop_
_publ_author_name
'Majer, Sean H.'
'Tanski, Joseph M.'

_publ_section_title
;
 4-Chloro-3-ethylphenol
;
_journal_issue 7
_journal_name_full 'Acta Crystallographica Section E'
_journal_page_first o801
_journal_paper_doi 10.1107/S1600536814013919
_journal_volume 70
_journal_year 2014
_chemical_formula_iupac 'C8 H9 Cl O'
_chemical_formula_moiety 'C8 H9 Cl O'
_chemical_formula_sum 'C8 H9 Cl O'
_chemical_formula_weight 156.60
_chemical_name_common 4-chloro-3-ethylphenol
_chemical_name_systematic 4-chloro-3-ethylphenol
_space_group_IT_number 2
_symmetry_cell_setting triclinic
_symmetry_space_group_name_Hall '-P 1'
_symmetry_space_group_name_H-M 'P -1'
_atom_sites_solution_hydrogens geom
_atom_sites_solution_primary direct
_atom_sites_solution_secondary difmap
_audit_creation_method SHELXL-97
_cell_angle_alpha 78.3630(10)
_cell_angle_beta 78.7620(10)
_cell_angle_gamma 80.3550(10)
_cell_formula_units_Z 4
_cell_length_a 7.5580(7)
_cell_length_b 8.6854(8)
_cell_length_c 12.2520(11)
_cell_measurement_reflns_used 9958
_cell_measurement_temperature 125(2)
_cell_measurement_theta_max 30.52
_cell_measurement_theta_min 2.71
_cell_volume 765.72(12)
_computing_cell_refinement 'SAINT (Bruker, 2007)'
_computing_data_collection 'APEX2 (Bruker, 2007)'
_computing_data_reduction 'SAINT (Bruker, 2007)'
_computing_molecular_graphics 'SHELXTL (Sheldrick, 2008)'
_computing_publication_material
;
SHELXTL (Sheldrick, 2008), OLEX2 (Dolomanov <i>et al.</i>, 2009)
and Mercury
(Macrae <i>et al.</i>, 2006)
;
_computing_structure_refinement 'SHELXL97 (Sheldrick, 2008)'
_computing_structure_solution 'SHELXS97 (Sheldrick, 2008)'
_diffrn_ambient_temperature 125(2)
_diffrn_measured_fraction_theta_full 0.992
_diffrn_measured_fraction_theta_max 0.992
_diffrn_measurement_device_type 'Bruker APEXII CCD'
_diffrn_measurement_method '\f and \w scans'
_diffrn_radiation_monochromator graphite
_diffrn_radiation_source 'fine-focus sealed tube'
_diffrn_radiation_type MoK\a
_diffrn_radiation_wavelength 0.71073
_diffrn_reflns_av_R_equivalents 0.0186
_diffrn_reflns_av_sigmaI/netI 0.0156
_diffrn_reflns_limit_h_max 10
_diffrn_reflns_limit_h_min -10
_diffrn_reflns_limit_k_max 12
_diffrn_reflns_limit_k_min -12
_diffrn_reflns_limit_l_max 17
_diffrn_reflns_limit_l_min -17
_diffrn_reflns_number 17904
_diffrn_reflns_theta_full 30.54
_diffrn_reflns_theta_max 30.54
_diffrn_reflns_theta_min 1.72
_exptl_absorpt_coefficient_mu 0.422
_exptl_absorpt_correction_T_max 0.9490
_exptl_absorpt_correction_T_min 0.9103
_exptl_absorpt_correction_type multi-scan
_exptl_absorpt_process_details '(SADABS; Bruker, 2007)'
_exptl_crystal_colour colourless
_exptl_crystal_density_diffrn 1.358
_exptl_crystal_density_method 'not measured'
_exptl_crystal_description block
_exptl_crystal_F_000 328
_exptl_crystal_size_max 0.20
_exptl_crystal_size_mid 0.15
_exptl_crystal_size_min 0.10
_refine_diff_density_max 0.480
_refine_diff_density_min -0.258
_refine_ls_extinction_method none
_refine_ls_goodness_of_fit_ref 1.127
_refine_ls_hydrogen_treatment constr
_refine_ls_matrix_type full
_refine_ls_number_parameters 183
_refine_ls_number_reflns 4656
_refine_ls_number_restraints 4
_refine_ls_restrained_S_all 1.128
_refine_ls_R_factor_all 0.0409
_refine_ls_R_factor_gt 0.0367
_refine_ls_shift/su_max 0.000
_refine_ls_shift/su_mean 0.000
_refine_ls_structure_factor_coef Fsqd
_refine_ls_weighting_details 'calc w=1/[\s^2^(Fo^2^)+(0.0336P)^2^+0.7510P] where P=(Fo^2^+2Fc^2^)/3'
_refine_ls_weighting_scheme calc
_refine_ls_wR_factor_gt 0.1049
_refine_ls_wR_factor_ref 0.1072
_reflns_number_gt 4176
_reflns_number_total 4656
_reflns_threshold_expression I>2sigma(I)
_cod_data_source_file zs2303sup1.cif
_cod_data_source_block I
_cod_database_code 2239720
_cod_database_fobs_code 2239720

loop_
_symmetry_equiv_pos_as_xyz
'x, y, z'
'-x, -y, -z'

loop_
_atom_site_type_symbol
_atom_site_label
_atom_site_fract_x
_atom_site_fract_y
_atom_site_fract_z
_atom_site_U_iso_or_equiv
_atom_site_adp_type
_atom_site_calc_flag
_atom_site_refinement_flags
_atom_site_occupancy
_atom_site_symmetry_multiplicity
Cl Cl1 -0.28100(5) 0.74811(5) 0.30473(4) 0.02708(10) Uani d . 1 1
O O1 0.36924(19) 0.62233(15) 0.52135(12) 0.0328(3) Uani d D 1 1
H H1 0.4258 0.5340 0.5280 0.039 Uiso d PRD 0.50 1
H H1A 0.4024 0.7019 0.5320 0.039 Uiso d PRD 0.50 1
C C1 0.2194(2) 0.65320(17) 0.46838(13) 0.0186(3) Uani d . 1 1
C C2 0.20646(19) 0.56371(16) 0.38898(12) 0.0173(3) Uani d . 1 1
H H2B 0.3035 0.4836 0.3702 0.021 Uiso calc R 1 1
C C3 0.05376(19) 0.58914(16) 0.33626(11) 0.0157(2) Uani d . 1 1
C C4 -0.08454(19) 0.70975(17) 0.36563(12) 0.0171(3) Uani d . 1 1
C C5 -0.0719(2) 0.80067(17) 0.44421(13) 0.0192(3) Uani d . 1 1
H H5A -0.1676 0.8822 0.4622 0.023 Uiso calc R 1 1
C C6 0.0802(2) 0.77258(17) 0.49633(12) 0.0197(3) Uani d . 1 1
H H6A 0.0894 0.8340 0.5505 0.024 Uiso calc R 1 1
C C7 0.0464(2) 0.49276(18) 0.24819(13) 0.0207(3) Uani d . 1 1
H H7A -0.0793 0.4686 0.2557 0.025 Uiso calc R 1 1
H H7B 0.1272 0.3910 0.2611 0.025 Uiso calc R 1 1
C C8 0.1054(3) 0.5813(2) 0.12819(13) 0.0276(3) Uani d . 1 1
H H8A 0.1021 0.5144 0.0733 0.041 Uiso calc R 1 1
H H8B 0.2294 0.6062 0.1207 0.041 Uiso calc R 1 1
H H8C 0.0223 0.6799 0.1140 0.041 Uiso calc R 1 1
Cl Cl2 0.36637(6) 0.24774(5) -0.04071(3) 0.02827(10) Uani d . 1 1
O O2 0.53688(18) 0.12745(14) 0.41968(10) 0.0271(3) Uani d D 1 1
H H2 0.5511 0.2054 0.4427 0.033 Uiso d PRD 0.50 1
H H2A 0.5219 0.0420 0.4598 0.033 Uiso d PRD 0.50 1
C C9 0.4935(2) 0.15527(17) 0.31266(12) 0.0171(3) Uani d . 1 1
C C10 0.37918(19) 0.06378(16) 0.28560(12) 0.0172(3) Uani d . 1 1
H H10A 0.3293 -0.0170 0.3419 0.021 Uiso calc R 1 1
C C11 0.33641(19) 0.08887(17) 0.17674(12) 0.0172(3) Uani d . 1 1
C C12 0.4129(2) 0.20931(18) 0.09713(12) 0.0188(3) Uani d . 1 1
C C13 0.5254(2) 0.30228(18) 0.12387(13) 0.0204(3) Uani d . 1 1
H H13A 0.5744 0.3839 0.0679 0.024 Uiso calc R 1 1
C C14 0.5662(2) 0.27599(18) 0.23228(13) 0.0195(3) Uani d . 1 1
H H14A 0.6426 0.3394 0.2513 0.023 Uiso calc R 1 1
C C15 0.2080(2) -0.00900(19) 0.15052(14) 0.0233(3) Uani d . 1 1
H H15A 0.2089 -0.1105 0.2046 0.028 Uiso calc R 1 1
H H15B 0.2514 -0.0339 0.0736 0.028 Uiso calc R 1 1
C C16 0.0132(2) 0.0767(2) 0.15729(16) 0.0292(3) Uani d . 1 1
H H16A -0.0649 0.0098 0.1385 0.044 Uiso calc R 1 1
H H16B 0.0116 0.1770 0.1036 0.044 Uiso calc R 1 1
H H16C -0.0320 0.0981 0.2341 0.044 Uiso calc R 1 1

loop_
_atom_site_aniso_label
_atom_site_aniso_U_11
_atom_site_aniso_U_22
_atom_site_aniso_U_33
_atom_site_aniso_U_12
_atom_site_aniso_U_13
_atom_site_aniso_U_23
Cl1 0.01775(17) 0.0333(2) 0.0317(2) 0.00267(14) -0.00926(14) -0.00914(16)
O1 0.0381(7) 0.0216(5) 0.0469(8) -0.0047(5) -0.0307(6) -0.0013(5)
C1 0.0229(7) 0.0145(6) 0.0204(6) -0.0042(5) -0.0092(5) -0.0007(5)
C2 0.0173(6) 0.0147(6) 0.0199(6) -0.0004(5) -0.0041(5) -0.0032(5)
C3 0.0172(6) 0.0154(6) 0.0147(6) -0.0028(5) -0.0022(5) -0.0027(5)
C4 0.0152(6) 0.0188(6) 0.0172(6) -0.0018(5) -0.0030(5) -0.0029(5)
C5 0.0201(6) 0.0165(6) 0.0199(6) -0.0011(5) -0.0007(5) -0.0042(5)
C6 0.0262(7) 0.0162(6) 0.0180(6) -0.0039(5) -0.0045(5) -0.0044(5)
C7 0.0224(7) 0.0223(7) 0.0195(6) -0.0016(5) -0.0051(5) -0.0084(5)
C8 0.0329(8) 0.0333(8) 0.0170(7) 0.0006(7) -0.0055(6) -0.0085(6)
Cl2 0.0300(2) 0.0399(2) 0.01504(16) -0.00312(16) -0.00605(13) -0.00440(14)
O2 0.0433(7) 0.0205(5) 0.0222(5) -0.0027(5) -0.0190(5) -0.0029(4)
C9 0.0188(6) 0.0160(6) 0.0173(6) 0.0007(5) -0.0071(5) -0.0035(5)
C10 0.0184(6) 0.0152(6) 0.0180(6) -0.0014(5) -0.0048(5) -0.0022(5)
C11 0.0161(6) 0.0174(6) 0.0194(6) 0.0012(5) -0.0054(5) -0.0063(5)
C12 0.0182(6) 0.0240(7) 0.0140(6) 0.0010(5) -0.0042(5) -0.0045(5)
C13 0.0185(6) 0.0232(7) 0.0183(6) -0.0040(5) -0.0016(5) -0.0011(5)
C14 0.0178(6) 0.0200(6) 0.0220(7) -0.0036(5) -0.0052(5) -0.0039(5)
C15 0.0236(7) 0.0223(7) 0.0280(8) -0.0042(6) -0.0098(6) -0.0075(6)
C16 0.0220(7) 0.0332(9) 0.0340(9) -0.0055(6) -0.0099(6) -0.0031(7)

loop_
_atom_type_symbol
_atom_type_description
_atom_type_scat_dispersion_real
_atom_type_scat_dispersion_imag
_atom_type_scat_source
C C 0.0033 0.0016 'International Tables Vol C Tables 4.2.6.8 and 6.1.1.4'
H H 0.0000 0.0000 'International Tables Vol C Tables 4.2.6.8 and 6.1.1.4'
O O 0.0106 0.0060 'International Tables Vol C Tables 4.2.6.8 and 6.1.1.4'
Cl Cl 0.1484 0.1585 'International Tables Vol C Tables 4.2.6.8 and 6.1.1.4'

loop_
_geom_angle_atom_site_label_1
_geom_angle_atom_site_label_2
_geom_angle_atom_site_label_3
_geom_angle
C1 O1 H1 119.3
C1 O1 H1A 113.5
H1 O1 H1A 126.1
O1 C1 C2 119.94(14)
O1 C1 C6 119.55(14)
C2 C1 C6 120.51(13)
C1 C2 C3 121.26(13)
C1 C2 H2B 119.4
C3 C2 H2B 119.4
C2 C3 C4 117.27(13)
C2 C3 C7 119.86(13)
C4 C3 C7 122.82(13)
C5 C4 C3 121.79(13)
C5 C4 Cl1 117.97(11)
C3 C4 Cl1 120.23(11)
C6 C5 C4 120.02(13)
C6 C5 H5A 120.0
C4 C5 H5A 120.0
C5 C6 C1 119.14(13)
C5 C6 H6A 120.4
C1 C6 H6A 120.4
C3 C7 C8 111.60(13)
C3 C7 H7A 109.3
C8 C7 H7A 109.3
C3 C7 H7B 109.3
C8 C7 H7B 109.3
H7A C7 H7B 108.0
C7 C8 H8A 109.5
C7 C8 H8B 109.5
H8A C8 H8B 109.5
C7 C8 H8C 109.5
H8A C8 H8C 109.5
H8B C8 H8C 109.5
C9 O2 H2 115.6
C9 O2 H2A 118.3
H2 O2 H2A 124.2
O2 C9 C10 120.42(13)
O2 C9 C14 118.89(13)
C10 C9 C14 120.69(13)
C9 C10 C11 121.06(13)
C9 C10 H10A 119.5
C11 C10 H10A 119.5
C12 C11 C10 117.20(13)
C12 C11 C15 122.80(13)
C10 C11 C15 119.97(13)
C13 C12 C11 122.05(13)
C13 C12 Cl2 117.98(12)
C11 C12 Cl2 119.97(11)
C14 C13 C12 120.01(14)
C14 C13 H13A 120.0
C12 C13 H13A 120.0
C13 C14 C9 118.97(14)
C13 C14 H14A 120.5
C9 C14 H14A 120.5
C11 C15 C16 112.21(13)
C11 C15 H15A 109.2
C16 C15 H15A 109.2
C11 C15 H15B 109.2
C16 C15 H15B 109.2
H15A C15 H15B 107.9
C15 C16 H16A 109.5
C15 C16 H16B 109.5
H16A C16 H16B 109.5
C15 C16 H16C 109.5
H16A C16 H16C 109.5
H16B C16 H16C 109.5

loop_
_geom_bond_atom_site_label_1
_geom_bond_atom_site_label_2
_geom_bond_distance
Cl1 C4 1.7430(15)
O1 C1 1.3751(18)
O1 H1 0.8098
O1 H1A 0.8145
C1 C2 1.388(2)
C1 C6 1.391(2)
C2 C3 1.395(2)
C2 H2B 0.9500
C3 C4 1.3993(19)
C3 C7 1.5072(19)
C4 C5 1.388(2)
C5 C6 1.385(2)
C5 H5A 0.9500
C6 H6A 0.9500
C7 C8 1.535(2)
C7 H7A 0.9900
C7 H7B 0.9900
C8 H8A 0.9800
C8 H8B 0.9800
C8 H8C 0.9800
Cl2 C12 1.7469(15)
O2 C9 1.3778(17)
O2 H2 0.8144
O2 H2A 0.8150
C9 C10 1.391(2)
C9 C14 1.392(2)
C10 C11 1.399(2)
C10 H10A 0.9500
C11 C12 1.397(2)
C11 C15 1.508(2)
C12 C13 1.388(2)
C13 C14 1.388(2)
C13 H13A 0.9500
C14 H14A 0.9500
C15 C16 1.529(2)
C15 H15A 0.9900
C15 H15B 0.9900
C16 H16A 0.9800
C16 H16B 0.9800
C16 H16C 0.9800

loop_
_geom_hbond_atom_site_label_D
_geom_hbond_atom_site_label_H
_geom_hbond_atom_site_label_A
_geom_hbond_site_symmetry_A
_geom_hbond_distance_DH
_geom_hbond_distance_HA
_geom_hbond_distance_DA
_geom_hbond_angle_DHA
O1 H1 O1 2_666 0.81 1.97 2.708(3) 151.7
O1 H1A O2 2_666 0.81 1.86 2.6642(17) 170.8
O2 H2 O1 2_666 0.81 1.86 2.6642(17) 168.4
O2 H2A O2 2_656 0.82 1.91 2.704(2) 166.3

loop_
_geom_torsion_atom_site_label_1
_geom_torsion_atom_site_label_2
_geom_torsion_atom_site_label_3
_geom_torsion_atom_site_label_4
_geom_torsion
O1 C1 C2 C3 178.12(13)
C6 C1 C2 C3 -0.8(2)
C1 C2 C3 C4 0.8(2)
C1 C2 C3 C7 178.38(13)
C2 C3 C4 C5 -0.2(2)
C7 C3 C4 C5 -177.72(14)
C2 C3 C4 Cl1 -179.38(11)
C7 C3 C4 Cl1 3.11(19)
C3 C4 C5 C6 -0.3(2)
Cl1 C4 C5 C6 178.84(11)
C4 C5 C6 C1 0.3(2)
O1 C1 C6 C5 -178.70(14)
C2 C1 C6 C5 0.2(2)
C2 C3 C7 C8 -96.30(16)
C4 C3 C7 C8 81.14(18)
O2 C9 C10 C11 -178.90(13)
C14 C9 C10 C11 1.0(2)
C9 C10 C11 C12 -0.1(2)
C9 C10 C11 C15 -178.34(13)
C10 C11 C12 C13 -0.6(2)
C15 C11 C12 C13 177.52(14)
C10 C11 C12 Cl2 179.89(11)
C15 C11 C12 Cl2 -2.0(2)
C11 C12 C13 C14 0.5(2)
Cl2 C12 C13 C14 -179.95(12)
C12 C13 C14 C9 0.3(2)
O2 C9 C14 C13 178.84(13)
C10 C9 C14 C13 -1.1(2)
C12 C11 C15 C16 -81.06(19)
C10 C11 C15 C16 97.03(17)
